data_7020730
loop_
_publ_author_name
'Xu, Xiaofeng'
'Jia, Jiong'
'Sun, Hongjian'
'Liu, Yuxia'
'Xu, Wengang'
'Shi, Yujie'
'Zhang, Dongju'
'Li, Xiaoyan'

_publ_section_title
;
 Selective activation of C--F and C--H bonds with iron complexes, the
 relevant mechanism study by DFT calculations and study on the chemical
 properties of hydrido iron complex
;
_journal_issue 10
_journal_name_full 'Dalton Transactions'
_journal_page_first 3417
_journal_paper_doi 10.1039/c2dt31795h
_journal_volume 42
_journal_year 2013
_chemical_formula_sum 'C22 H35 F2 Fe I N P3'
_chemical_formula_weight 627.17
_chemical_name_systematic
;
?
;
_space_group_IT_number 64
_symmetry_cell_setting orthorhombic
_symmetry_space_group_name_Hall '-C 2ac 2'
_symmetry_space_group_name_H-M 'C m c a'
_atom_sites_solution_hydrogens geom
_atom_sites_solution_primary direct
_atom_sites_solution_secondary difmap
_audit_creation_method SHELXL-97
_cell_angle_alpha 90.00
_cell_angle_beta 90.00
_cell_angle_gamma 90.00
_cell_formula_units_Z 8
_cell_length_a 13.492(7)
_cell_length_b 12.097(6)
_cell_length_c 34.022(17)
_cell_measurement_reflns_used 1070
_cell_measurement_temperature 298(2)
_cell_measurement_theta_max 18.43
_cell_measurement_theta_min 2.34
_cell_volume 5553(5)
_computing_cell_refinement 'Bruker SMART'
_computing_data_collection 'Bruker SMART'
_computing_data_reduction 'Bruker SAINT'
_computing_molecular_graphics 'Bruker SHELXTL'
_computing_publication_material 'Bruker SHELXTL'
_computing_structure_refinement 'SHELXL-97 (Sheldrick, 1997)'
_computing_structure_solution 'SHELXS-97 (Sheldrick, 1990)'
_diffrn_ambient_temperature 298(2)
_diffrn_measured_fraction_theta_full 0.989
_diffrn_measured_fraction_theta_max 0.989
_diffrn_measurement_device_type 'CCD area detector'
_diffrn_measurement_method 'phi and omega scans'
_diffrn_radiation_monochromator graphite
_diffrn_radiation_source 'fine-focus sealed tube'
_diffrn_radiation_type MoK\a
_diffrn_radiation_wavelength 0.71073
_diffrn_reflns_av_R_equivalents 0.1621
_diffrn_reflns_av_sigmaI/netI 0.1821
_diffrn_reflns_limit_h_max 18
_diffrn_reflns_limit_h_min -9
_diffrn_reflns_limit_k_max 15
_diffrn_reflns_limit_k_min -15
_diffrn_reflns_limit_l_max 44
_diffrn_reflns_limit_l_min -44
_diffrn_reflns_number 17416
_diffrn_reflns_theta_full 28.50
_diffrn_reflns_theta_max 28.50
_diffrn_reflns_theta_min 1.20
_exptl_absorpt_coefficient_mu 1.851
_exptl_absorpt_correction_T_max 0.8660
_exptl_absorpt_correction_T_min 0.7687
_exptl_absorpt_correction_type multi-scan
_exptl_absorpt_process_details '(SADABS; Bruker, 2001)'
_exptl_crystal_colour red
_exptl_crystal_density_diffrn 1.500
_exptl_crystal_density_method 'not measured'
_exptl_crystal_description flake
_exptl_crystal_F_000 2528
_exptl_crystal_size_max 0.15
_exptl_crystal_size_mid 0.13
_exptl_crystal_size_min 0.08
_refine_diff_density_max 0.788
_refine_diff_density_min -0.669
_refine_diff_density_rms 0.120
_refine_ls_extinction_method none
_refine_ls_goodness_of_fit_ref 0.842
_refine_ls_hydrogen_treatment constr
_refine_ls_matrix_type full
_refine_ls_number_parameters 155
_refine_ls_number_reflns 3628
_refine_ls_number_restraints 0
_refine_ls_restrained_S_all 0.842
_refine_ls_R_factor_all 0.1667
_refine_ls_R_factor_gt 0.0532
_refine_ls_shift/su_max 0.000
_refine_ls_shift/su_mean 0.000
_refine_ls_structure_factor_coef Fsqd
_refine_ls_weighting_details 'calc w=1/[\s^2^(Fo^2^)+(0.0666P)^2^+0.0000P] where P=(Fo^2^+2Fc^2^)/3'
_refine_ls_weighting_scheme calc
_refine_ls_wR_factor_gt 0.1121
_refine_ls_wR_factor_ref 0.1639
_reflns_number_gt 1452
_reflns_number_total 3628
_reflns_threshold_expression >2sigma(I)
_cod_data_source_file c2dt31795h.txt
_cod_data_source_block d:\tmp\h_sun\9\sun9
_cod_original_sg_symbol_H-M cmca
_cod_database_code 7020730

loop_
_symmetry_equiv_pos_as_xyz
'x, y, z'
'-x, -y+1/2, z+1/2'
'x, -y, -z'
'-x, y+1/2, -z+1/2'
'x+1/2, y+1/2, z'
'-x+1/2, -y+1, z+1/2'
'x+1/2, -y+1/2, -z'
'-x+1/2, y+1, -z+1/2'
'-x, -y, -z'
'x, y-1/2, -z-1/2'
'-x, y, z'
'x, -y-1/2, z-1/2'
'-x+1/2, -y+1/2, -z'
'x+1/2, y, -z-1/2'
'-x+1/2, y+1/2, z'
'x+1/2, -y, z-1/2'

loop_
_atom_site_label
_atom_site_type_symbol
_atom_site_fract_x
_atom_site_fract_y
_atom_site_fract_z
_atom_site_U_iso_or_equiv
_atom_site_adp_type
_atom_site_occupancy
_atom_site_symmetry_multiplicity
_atom_site_calc_flag
_atom_site_refinement_flags
_atom_site_disorder_assembly
_atom_site_disorder_group
Fe1 Fe 1.0000 0.32244(12) 0.14983(4) 0.0330(4) Uani 1 2 d S . .
I1 I 1.0000 0.54728(6) 0.16505(2) 0.0466(3) Uani 1 2 d S . .
P1 P 0.83258(17) 0.33763(17) 0.14729(7) 0.0448(6) Uani 1 1 d . . .
P2 P 1.0000 0.2643(2) 0.21226(9) 0.0434(8) Uani 1 2 d S . .
N1 N 1.0000 0.3582(7) 0.0941(3) 0.036(2) Uani 1 2 d S . .
H1 H 1.0000 0.4263 0.0869 0.043 Uiso 1 2 calc SR . .
C1 C 1.0000 0.1732(8) 0.1265(3) 0.041(3) Uani 1 2 d S . .
C2 C 1.0000 0.0677(9) 0.1426(4) 0.050(3) Uani 1 2 d S . .
H2 H 1.0000 0.0605 0.1698 0.060 Uiso 1 2 calc SR . .
C3 C 1.0000 -0.0283(9) 0.1196(5) 0.065(4) Uani 1 2 d S . .
H3 H 1.0000 -0.0972 0.1317 0.078 Uiso 1 2 calc SR . .
C4 C 1.0000 -0.0219(12) 0.0792(5) 0.070(4) Uani 1 2 d S . .
H4 H 1.0000 -0.0860 0.0641 0.084 Uiso 1 2 calc SR . .
C5 C 1.0000 0.0774(10) 0.0619(4) 0.074(5) Uani 1 2 d S . .
H5 H 1.0000 0.0822 0.0346 0.089 Uiso 1 2 calc SR . .
C6 C 1.0000 0.1735(10) 0.0843(3) 0.047(3) Uani 1 2 d S . .
C7 C 1.0000 0.2817(10) 0.0678(4) 0.045(3) Uani 1 2 d S . .
C8 C 0.7627(7) 0.2114(7) 0.1360(3) 0.085(4) Uani 1 1 d . . .
H8A H 0.7771 0.1560 0.1554 0.128 Uiso 1 1 calc R . .
H8B H 0.7816 0.1847 0.1105 0.128 Uiso 1 1 calc R . .
H8C H 0.6931 0.2274 0.1362 0.128 Uiso 1 1 calc R . .
C9 C 0.7863(6) 0.4203(7) 0.1061(2) 0.061(3) Uani 1 1 d . . .
H9A H 0.7159 0.4296 0.1086 0.091 Uiso 1 1 calc R . .
H9B H 0.8008 0.3832 0.0818 0.091 Uiso 1 1 calc R . .
H9C H 0.8179 0.4914 0.1063 0.091 Uiso 1 1 calc R . .
C10 C 0.7618(7) 0.4003(7) 0.1873(3) 0.069(3) Uani 1 1 d . . .
H10A H 0.7887 0.4718 0.1932 0.103 Uiso 1 1 calc R . .
H10B H 0.7656 0.3540 0.2102 0.103 Uiso 1 1 calc R . .
H10C H 0.6938 0.4080 0.1794 0.103 Uiso 1 1 calc R . .
C11 C 0.8958(6) 0.1759(7) 0.2295(3) 0.059(3) Uani 1 1 d . . .
H11A H 0.9121 0.1445 0.2546 0.088 Uiso 1 1 calc R . .
H11B H 0.8845 0.1177 0.2108 0.088 Uiso 1 1 calc R . .
H11C H 0.8369 0.2200 0.2319 0.088 Uiso 1 1 calc R . .
C12 C 1.0000 0.3673(11) 0.2514(3) 0.069(4) Uani 1 2 d S . .
H12A H 0.9350 0.3989 0.2538 0.104 Uiso 0.50 1 calc PR . .
H12B H 1.0468 0.4245 0.2452 0.104 Uiso 0.50 1 calc PR . .
H12C H 1.0182 0.3329 0.2758 0.104 Uiso 0.50 1 calc PR . .
C13 C 1.014(2) 0.3012(10) 0.0250(4) 0.049(5) Uiso 0.50 1 d P . .
C14 C 0.9402(19) 0.338(2) 0.0031(7) 0.086(8) Uiso 0.50 1 d P . -1
C15 C 0.936(2) 0.358(3) -0.0374(9) 0.119(12) Uiso 0.50 1 d P . -1
H15A H 0.8810 0.3804 -0.0517 0.142 Uiso 0.50 1 calc PR . -1
C16 C 1.0310(13) 0.3375(14) -0.0523(5) 0.054(6) Uiso 0.50 1 d P . -1
H16A H 1.0377 0.3477 -0.0793 0.065 Uiso 0.50 1 calc PR . -1
C17 C 1.112(2) 0.306(2) -0.0342(8) 0.105(9) Uiso 0.50 1 d P . -1
H17A H 1.1725 0.2983 -0.0467 0.126 Uiso 0.50 1 calc PR . -1
C18 C 1.098(2) 0.285(2) 0.0054(7) 0.080(7) Uiso 0.50 1 d P . -1
F1 F 0.8449(14) 0.3591(16) 0.0185(5) 0.162(7) Uiso 0.50 1 d P A -1
F2 F 1.1754(12) 0.2479(14) 0.0255(5) 0.139(5) Uiso 0.50 1 d P B -1

loop_
_atom_site_aniso_label
_atom_site_aniso_U_11
_atom_site_aniso_U_22
_atom_site_aniso_U_33
_atom_site_aniso_U_23
_atom_site_aniso_U_13
_atom_site_aniso_U_12
Fe1 0.0314(9) 0.0270(8) 0.0406(9) -0.0010(7) 0.000 0.000
I1 0.0559(5) 0.0326(4) 0.0514(5) -0.0054(4) 0.000 0.000
P1 0.0329(13) 0.0395(12) 0.0619(15) 0.0032(11) -0.0004(11) 0.0001(10)
P2 0.044(2) 0.0390(17) 0.047(2) 0.0070(15) 0.000 0.000
N1 0.033(6) 0.028(5) 0.047(6) -0.002(4) 0.000 0.000
C1 0.043(7) 0.028(6) 0.051(8) -0.004(5) 0.000 0.000
C2 0.041(8) 0.040(7) 0.068(9) 0.004(6) 0.000 0.000
C3 0.047(8) 0.017(6) 0.130(14) -0.002(7) 0.000 0.000
C4 0.084(11) 0.057(10) 0.069(10) -0.034(8) 0.000 0.000
C5 0.116(14) 0.030(7) 0.076(11) -0.029(7) 0.000 0.000
C6 0.063(9) 0.043(7) 0.033(7) -0.012(6) 0.000 0.000
C7 0.044(8) 0.046(7) 0.047(8) 0.004(6) 0.000 0.000
C8 0.039(6) 0.057(6) 0.159(11) 0.007(7) -0.015(6) -0.015(5)
C9 0.038(5) 0.068(6) 0.077(7) 0.015(5) -0.003(5) 0.014(5)
C10 0.050(6) 0.069(6) 0.087(7) 0.009(6) 0.016(6) 0.013(5)
C11 0.052(6) 0.051(5) 0.073(6) 0.023(5) 0.007(5) -0.007(5)
C12 0.099(12) 0.080(10) 0.029(7) 0.010(7) 0.000 0.000

loop_
_atom_type_symbol
_atom_type_description
_atom_type_scat_dispersion_real
_atom_type_scat_dispersion_imag
_atom_type_scat_source
C C 0.0033 0.0016 'International Tables Vol C Tables 4.2.6.8 and 6.1.1.4'
H H 0.0000 0.0000 'International Tables Vol C Tables 4.2.6.8 and 6.1.1.4'
N N 0.0061 0.0033 'International Tables Vol C Tables 4.2.6.8 and 6.1.1.4'
F F 0.0171 0.0103 'International Tables Vol C Tables 4.2.6.8 and 6.1.1.4'
P P 0.1023 0.0942 'International Tables Vol C Tables 4.2.6.8 and 6.1.1.4'
Fe Fe 0.3463 0.8444 'International Tables Vol C Tables 4.2.6.8 and 6.1.1.4'
I I -0.4742 1.8119 'International Tables Vol C Tables 4.2.6.8 and 6.1.1.4'

loop_
_geom_angle_atom_site_label_1
_geom_angle_atom_site_label_2
_geom_angle_atom_site_label_3
_geom_angle
N1 Fe1 C1 79.1(4)
N1 Fe1 P2 174.5(3)
C1 Fe1 P2 95.4(3)
N1 Fe1 P1 86.84(7)
C1 Fe1 P1 93.37(7)
P2 Fe1 P1 93.54(7)
N1 Fe1 I1 87.9(3)
C1 Fe1 I1 167.1(3)
P2 Fe1 I1 97.55(10)
P1 Fe1 I1 85.85(6)
C10 P1 C9 99.5(4)
C10 P1 C8 103.4(5)
C9 P1 C8 96.9(5)
C10 P1 Fe1 121.7(3)
C9 P1 Fe1 114.4(3)
C8 P1 Fe1 116.9(3)
C12 P2 C11 99.4(4)
C12 P2 Fe1 118.5(4)
C11 P2 Fe1 118.6(3)
C7 N1 Fe1 121.2(8)
C2 C1 C6 113.4(10)
C2 C1 Fe1 133.1(9)
C6 C1 Fe1 113.6(8)
C1 C2 C3 122.9(13)
C4 C3 C2 120.7(12)
C5 C4 C3 119.3(12)
C4 C5 C6 120.6(14)
C5 C6 C7 123.5(12)
C5 C6 C1 123.1(12)
C7 C6 C1 113.4(10)
N1 C7 C6 112.8(11)
N1 C7 C13 124.5(11)
C6 C7 C13 122.1(11)
C14 C13 C18 114.3(19)
C14 C13 C7 121(2)
C18 C13 C7 125(2)
C13 C14 C15 130(3)
C13 C14 F1 123(2)
C15 C14 F1 107(2)
C16 C15 C14 107(3)
C17 C16 C15 130(2)
C16 C17 C18 114(3)
F2 C18 C13 118(2)
F2 C18 C17 118(3)
C13 C18 C17 125(3)

loop_
_geom_bond_atom_site_label_1
_geom_bond_atom_site_label_2
_geom_bond_distance
Fe1 N1 1.945(9)
Fe1 C1 1.973(10)
Fe1 P2 2.238(3)
Fe1 P1 2.268(2)
Fe1 I1 2.769(2)
P1 C10 1.827(9)
P1 C9 1.831(8)
P1 C8 1.835(8)
P2 C12 1.824(13)
P2 C11 1.860(8)
N1 C7 1.287(13)
C1 C2 1.388(14)
C1 C6 1.436(14)
C2 C3 1.400(16)
C3 C4 1.376(19)
C4 C5 1.339(17)
C5 C6 1.389(14)
C6 C7 1.424(15)
C7 C13 1.487(16)
C13 C14 1.32(3)
C13 C18 1.34(4)
C14 C15 1.40(3)
C14 F1 1.41(3)
C15 C16 1.40(3)
C16 C17 1.31(3)
C17 C18 1.38(3)
C18 F2 1.32(3)
